data_4037480
loop_
_publ_author_name
'Liu, Yongjun'
'Tian, Guang'
'Li, Jingjing'
'Qi, Yan'
'Wen, Yonghong'
'Du, Feng'

_publ_section_title
;
 Reductive Bis-addition of Aromatic Aldehydes to \a,\b-Unsaturated Esters
 via the Use of Sm/Cu(I) in Air: A Route to the Construction of Furofuran
 Lignans.
;
_journal_issue 11
_journal_name_full 'The Journal of organic chemistry'
_journal_page_first 5932
_journal_page_last 5939
_journal_paper_doi 10.1021/acs.joc.7b00278
_journal_volume 82
_journal_year 2017
_chemical_formula_moiety 'C20 H22 O5'
_chemical_formula_sum 'C20 H22 O5'
_chemical_formula_weight 342.38
_space_group_crystal_system monoclinic
_space_group_IT_number 14
_space_group_name_Hall '-P 2yn'
_space_group_name_H-M_alt 'P 1 21/n 1'
_atom_sites_solution_hydrogens mixed
_atom_sites_solution_primary direct
_audit_creation_date 2017-04-14
_audit_creation_method
;
Olex2 1.2-beta
(compiled 2016.02.19 svn.r3266 for OlexSys, GUI svn.r5155)
;
_cell_angle_alpha 90
_cell_angle_beta 90.151(3)
_cell_angle_gamma 90
_cell_formula_units_Z 4
_cell_length_a 5.71443(18)
_cell_length_b 28.5230(8)
_cell_length_c 10.7016(4)
_cell_measurement_reflns_used 1759
_cell_measurement_temperature 173.00(10)
_cell_measurement_theta_max 27.0170
_cell_measurement_theta_min 3.8040
_cell_volume 1744.28(10)
_computing_cell_refinement
;
CrysAlisPro, Agilent Technologies,
Version 1.171.36.28 (release 01-02-2013 CrysAlis171 .NET)
(compiled Feb  1 2013,16:14:44)
;
_computing_data_collection
;
CrysAlisPro, Agilent Technologies,
Version 1.171.36.28 (release 01-02-2013 CrysAlis171 .NET)
(compiled Feb  1 2013,16:14:44)
;
_computing_data_reduction
;
CrysAlisPro, Agilent Technologies,
Version 1.171.36.28 (release 01-02-2013 CrysAlis171 .NET)
(compiled Feb  1 2013,16:14:44)
;
_computing_molecular_graphics 'Olex2 (Dolomanov et al., 2009)'
_computing_publication_material 'Olex2 (Dolomanov et al., 2009)'
_computing_structure_refinement 'ShelXL (Sheldrick, 2015)'
_computing_structure_solution 'ShelXS (Sheldrick, 2008)'
_diffrn_ambient_temperature 173.00(10)
_diffrn_detector_area_resol_mean 16.0733
_diffrn_measured_fraction_theta_full 0.997
_diffrn_measured_fraction_theta_max 0.998
_diffrn_measurement_details
;
#__ type_ start__ end____ width___ exp.time_
  1 omega  -95.00  -61.00   1.0000    8.0000
omega____ theta____ kappa____ phi______ frames
    -      -19.5055  178.0000   30.0000 34

#__ type_ start__ end____ width___ exp.time_
  2 omega  -39.00   88.00   1.0000    8.0000
omega____ theta____ kappa____ phi______ frames
    -       22.7867  -19.0000  -60.0000 127

#__ type_ start__ end____ width___ exp.time_
  3 omega   69.00  103.00   1.0000    8.0000
omega____ theta____ kappa____ phi______ frames
    -       22.7867 -178.0000  150.0000 34

#__ type_ start__ end____ width___ exp.time_
  4 omega   35.00   89.00   1.0000    8.0000
omega____ theta____ kappa____ phi______ frames
    -       22.7867   19.0000  150.0000 54
;
_diffrn_measurement_device_type 'SuperNova, Dual, Cu at zero, Eos'
_diffrn_measurement_method '\w scans'
_diffrn_orient_matrix_UB_11 0.1101436000
_diffrn_orient_matrix_UB_12 -0.0023335000
_diffrn_orient_matrix_UB_13 -0.0297817000
_diffrn_orient_matrix_UB_21 -0.0488489000
_diffrn_orient_matrix_UB_22 0.0088166000
_diffrn_orient_matrix_UB_23 -0.0562669000
_diffrn_orient_matrix_UB_31 0.0297657000
_diffrn_orient_matrix_UB_32 0.0231367000
_diffrn_orient_matrix_UB_33 0.0184493000
_diffrn_radiation_monochromator mirror
_diffrn_radiation_type MoK\a
_diffrn_radiation_wavelength 0.71073
_diffrn_reflns_av_R_equivalents 0.0331
_diffrn_reflns_av_unetI/netI 0.0524
_diffrn_reflns_Laue_measured_fraction_full 0.997
_diffrn_reflns_Laue_measured_fraction_max 0.998
_diffrn_reflns_limit_h_max 7
_diffrn_reflns_limit_h_min -5
_diffrn_reflns_limit_k_max 35
_diffrn_reflns_limit_k_min -32
_diffrn_reflns_limit_l_max 12
_diffrn_reflns_limit_l_min -13
_diffrn_reflns_number 7206
_diffrn_reflns_point_group_measured_fraction_full 0.997
_diffrn_reflns_point_group_measured_fraction_max 0.998
_diffrn_reflns_theta_full 25.242
_diffrn_reflns_theta_max 26.019
_diffrn_reflns_theta_min 3.433
_diffrn_source 'SuperNova (Mo) X-ray Source'
_exptl_absorpt_coefficient_mu 0.093
_exptl_absorpt_correction_T_max 0.989
_exptl_absorpt_correction_T_min 0.984
_exptl_absorpt_correction_type multi-scan
_exptl_absorpt_process_details
;
CrysAlisPro, Agilent Technologies,
Version 1.171.36.28 (release 01-02-2013 CrysAlis171 .NET)
(compiled Feb  1 2013,16:14:44)
Empirical absorption correction using spherical harmonics,
 implemented in SCALE3 ABSPACK scaling algorithm.
;
_exptl_crystal_colour 'clear light colourless'
_exptl_crystal_colour_lustre clear
_exptl_crystal_colour_modifier light
_exptl_crystal_colour_primary colourless
_exptl_crystal_density_diffrn 1.304
_exptl_crystal_description block
_exptl_crystal_F_000 728
_exptl_crystal_size_max 0.17
_exptl_crystal_size_mid 0.14
_exptl_crystal_size_min 0.12
_refine_diff_density_max 0.193
_refine_diff_density_min -0.209
_refine_diff_density_rms 0.048
_refine_ls_extinction_method none
_refine_ls_goodness_of_fit_ref 1.078
_refine_ls_hydrogen_treatment mixed
_refine_ls_matrix_type full
_refine_ls_number_parameters 233
_refine_ls_number_reflns 3405
_refine_ls_number_restraints 0
_refine_ls_restrained_S_all 1.078
_refine_ls_R_factor_all 0.0701
_refine_ls_R_factor_gt 0.0510
_refine_ls_shift/su_max 0.000
_refine_ls_shift/su_mean 0.000
_refine_ls_structure_factor_coef Fsqd
_refine_ls_weighting_details
;
 w=1/[\s^2^(Fo^2^)+(0.0383P)^2^+0.4675P]
 where P=(Fo^2^+2Fc^2^)/3
;
_refine_ls_weighting_scheme calc
_refine_ls_wR_factor_gt 0.1060
_refine_ls_wR_factor_ref 0.1177
_reflns_Friedel_coverage 0.000
_reflns_number_gt 2575
_reflns_number_total 3412
_reflns_threshold_expression 'I > 2\s(I)'
_cod_data_source_file jo7b00278_si_002.cif
_cod_data_source_block Compound_3j
_cod_database_code 4037480
_shelxl_version_number 2013-2
_chemical_oxdiff_formula 'C H O N'
_shelx_space_group_comment
;
The symmetry employed for this shelxl refinement is uniquely defined
by the following loop, which should always be used as a source of
symmetry information in preference to the above space-group names.
They are only intended as comments.
;
_reflns_odcompleteness_completeness 99.67
_reflns_odcompleteness_iscentric 1
_reflns_odcompleteness_theta 26.32
_olex2_refinement_description
;
1. Fixed Uiso
 At 1.2 times of:
  All C(H) groups, All C(H,H) groups
 At 1.5 times of:
  All C(H,H,H) groups
2.a Ternary CH refined with riding coordinates:
 C7(H7), C10(H10)
2.b Secondary CH2 refined with riding coordinates:
 C9(H9A,H9B)
2.c Aromatic/amide H refined with riding coordinates:
 C1(H1), C2(H2A), C4(H4), C5(H5), C13(H13), C14(H14), C16(H16), C17(H17)
2.d Idealised Me refined as rotating group:
 C18(H18A,H18B,H18C), C19(H19A,H19B,H19C), C20(H20A,H20B,H20C)
;
_olex2_date_sample_data_collection 2017-04-05
_olex2_submission_special_instructions 'No special instructions were received'

loop_
_space_group_symop_operation_xyz
'x, y, z'
'-x+1/2, y+1/2, -z+1/2'
'-x, -y, -z'
'x-1/2, -y-1/2, z-1/2'

loop_
_atom_site_label
_atom_site_type_symbol
_atom_site_fract_x
_atom_site_fract_y
_atom_site_fract_z
_atom_site_U_iso_or_equiv
_atom_site_adp_type
_atom_site_occupancy
_atom_site_site_symmetry_order
_atom_site_calc_flag
_atom_site_refinement_flags_posn
O1 O -0.0756(3) 0.46467(5) 0.37638(17) 0.0481(5) Uani 1 1 d .
O2 O 0.6488(3) 0.29869(5) 0.27509(14) 0.0311(4) Uani 1 1 d .
H2 H 0.750(6) 0.3197(10) 0.310(3) 0.083(11) Uiso 1 1 d .
O3 O 0.7400(2) 0.25753(5) 0.00352(14) 0.0305(4) Uani 1 1 d .
O4 O 0.4562(2) 0.20760(4) 0.05433(13) 0.0266(3) Uani 1 1 d .
O5 O 0.0241(3) 0.04658(4) 0.38783(14) 0.0347(4) Uani 1 1 d .
C1 C 0.3545(4) 0.40615(7) 0.1841(2) 0.0359(6) Uani 1 1 d .
H1 H 0.4479 0.4136 0.1159 0.043 Uiso 1 1 calc R
C2 C 0.2071(4) 0.43975(7) 0.2332(2) 0.0406(6) Uani 1 1 d .
H2A H 0.2036 0.4697 0.1986 0.049 Uiso 1 1 calc R
C3 C 0.0643(4) 0.42910(7) 0.3339(2) 0.0324(5) Uani 1 1 d .
C4 C 0.0739(4) 0.38475(7) 0.3866(2) 0.0272(5) Uani 1 1 d .
H4 H -0.0205 0.3773 0.4544 0.033 Uiso 1 1 calc R
C5 C 0.2255(3) 0.35158(6) 0.33746(19) 0.0248(4) Uani 1 1 d .
H5 H 0.2334 0.3221 0.3741 0.030 Uiso 1 1 calc R
C6 C 0.3656(3) 0.36129(6) 0.23507(19) 0.0246(4) Uani 1 1 d .
C7 C 0.5223(3) 0.32377(7) 0.17967(19) 0.0251(4) Uani 1 1 d .
H7 H 0.6353 0.3388 0.1239 0.030 Uiso 1 1 calc R
C8 C 0.3845(3) 0.28706(6) 0.10483(18) 0.0213(4) Uani 1 1 d .
C9 C 0.2203(3) 0.25570(6) 0.18116(19) 0.0223(4) Uani 1 1 d .
H9A H 0.2805 0.2507 0.2649 0.027 Uiso 1 1 calc R
H9B H 0.0648 0.2692 0.1864 0.027 Uiso 1 1 calc R
C10 C 0.2179(3) 0.21022(6) 0.10678(19) 0.0227(4) Uani 1 1 d .
H10 H 0.1049 0.2131 0.0382 0.027 Uiso 1 1 calc R
C11 C 0.5515(3) 0.25108(6) 0.05001(18) 0.0234(4) Uani 1 1 d .
C12 C 0.1675(3) 0.16612(6) 0.17883(19) 0.0230(4) Uani 1 1 d .
C13 C 0.3172(4) 0.15020(7) 0.2726(2) 0.0292(5) Uani 1 1 d .
H13 H 0.4539 0.1666 0.2902 0.035 Uiso 1 1 calc R
C14 C 0.2645(4) 0.11043(7) 0.3392(2) 0.0310(5) Uani 1 1 d .
H14 H 0.3667 0.1000 0.4011 0.037 Uiso 1 1 calc R
C15 C 0.0608(4) 0.08564(6) 0.3153(2) 0.0265(5) Uani 1 1 d .
C16 C -0.0901(4) 0.10097(7) 0.2233(2) 0.0303(5) Uani 1 1 d .
H16 H -0.2270 0.0845 0.2061 0.036 Uiso 1 1 calc R
C17 C -0.0352(4) 0.14133(7) 0.1562(2) 0.0288(5) Uani 1 1 d .
H17 H -0.1379 0.1518 0.0947 0.035 Uiso 1 1 calc R
C18 C 0.2588(4) 0.31000(7) -0.0067(2) 0.0297(5) Uani 1 1 d .
H18A H 0.1868 0.2862 -0.0571 0.045 Uiso 1 1 calc GR
H18B H 0.3701 0.3270 -0.0560 0.045 Uiso 1 1 calc GR
H18C H 0.1410 0.3311 0.0234 0.045 Uiso 1 1 calc GR
C19 C -0.2329(5) 0.45357(9) 0.4764(3) 0.0542(8) Uani 1 1 d .
H19A H -0.3366 0.4289 0.4505 0.081 Uiso 1 1 calc GR
H19B H -0.3225 0.4809 0.4977 0.081 Uiso 1 1 calc GR
H19C H -0.1448 0.4435 0.5480 0.081 Uiso 1 1 calc GR
C20 C -0.1871(4) 0.02100(8) 0.3682(3) 0.0462(6) Uani 1 1 d .
H20A H -0.1921 0.0098 0.2837 0.069 Uiso 1 1 calc GR
H20B H -0.3188 0.0411 0.3829 0.069 Uiso 1 1 calc GR
H20C H -0.1927 -0.0051 0.4247 0.069 Uiso 1 1 calc GR

loop_
_atom_site_aniso_label
_atom_site_aniso_U_11
_atom_site_aniso_U_22
_atom_site_aniso_U_33
_atom_site_aniso_U_23
_atom_site_aniso_U_13
_atom_site_aniso_U_12
O1 0.0557(11) 0.0372(8) 0.0515(11) 0.0045(8) 0.0147(9) 0.0201(8)
O2 0.0250(8) 0.0403(8) 0.0280(8) -0.0039(7) -0.0060(7) 0.0036(6)
O3 0.0207(7) 0.0442(8) 0.0265(8) -0.0025(7) 0.0047(6) -0.0005(6)
O4 0.0248(7) 0.0281(7) 0.0269(8) -0.0038(6) 0.0068(6) 0.0009(5)
O5 0.0421(9) 0.0263(7) 0.0356(9) 0.0045(7) -0.0015(7) -0.0028(6)
C1 0.0442(14) 0.0317(11) 0.0319(13) 0.0063(10) 0.0116(11) -0.0015(10)
C2 0.0517(15) 0.0266(10) 0.0435(15) 0.0104(11) 0.0097(12) 0.0049(10)
C3 0.0354(12) 0.0297(10) 0.0320(12) 0.0015(10) 0.0023(10) 0.0077(9)
C4 0.0277(11) 0.0309(10) 0.0231(11) 0.0012(9) 0.0031(9) 0.0014(8)
C5 0.0283(11) 0.0239(9) 0.0223(11) 0.0022(9) 0.0002(9) 0.0004(8)
C6 0.0239(10) 0.0269(9) 0.0230(11) -0.0014(9) 0.0005(9) -0.0036(8)
C7 0.0198(10) 0.0314(10) 0.0241(11) 0.0022(9) 0.0032(9) -0.0011(8)
C8 0.0189(10) 0.0269(9) 0.0180(10) -0.0004(8) -0.0002(8) 0.0013(7)
C9 0.0179(10) 0.0279(10) 0.0210(10) 0.0000(8) 0.0020(8) 0.0010(7)
C10 0.0174(10) 0.0292(10) 0.0215(11) -0.0011(9) 0.0009(8) 0.0008(7)
C11 0.0227(11) 0.0327(10) 0.0149(10) 0.0003(9) -0.0022(8) 0.0011(8)
C12 0.0233(10) 0.0253(9) 0.0206(10) -0.0032(9) 0.0014(8) 0.0017(8)
C13 0.0249(11) 0.0299(10) 0.0329(12) -0.0013(10) -0.0072(9) -0.0014(8)
C14 0.0302(11) 0.0323(11) 0.0303(12) 0.0017(10) -0.0098(10) 0.0059(9)
C15 0.0318(11) 0.0232(9) 0.0245(11) -0.0012(9) 0.0029(9) 0.0031(8)
C16 0.0266(11) 0.0323(11) 0.0319(12) -0.0010(10) -0.0027(9) -0.0065(9)
C17 0.0259(11) 0.0350(11) 0.0256(11) 0.0015(10) -0.0077(9) -0.0007(9)
C18 0.0275(11) 0.0366(11) 0.0250(11) 0.0070(10) -0.0013(9) -0.0007(9)
C19 0.0518(16) 0.0531(15) 0.0578(18) 0.0014(14) 0.0216(14) 0.0235(12)
C20 0.0465(15) 0.0349(12) 0.0571(17) 0.0122(12) -0.0009(13) -0.0087(10)

loop_
_atom_type_symbol
_atom_type_description
_atom_type_scat_dispersion_real
_atom_type_scat_dispersion_imag
_atom_type_scat_source
C C 0.0033 0.0016 'International Tables Vol C Tables 4.2.6.8 and 6.1.1.4'
H H 0.0000 0.0000 'International Tables Vol C Tables 4.2.6.8 and 6.1.1.4'
O O 0.0106 0.0060 'International Tables Vol C Tables 4.2.6.8 and 6.1.1.4'

loop_
_geom_angle_atom_site_label_1
_geom_angle_atom_site_label_2
_geom_angle_atom_site_label_3
_geom_angle
C3 O1 C19 116.84(17)
C7 O2 H2 106.2(19)
C11 O4 C10 109.73(13)
C15 O5 C20 117.51(17)
C2 C1 H1 119.4
C2 C1 C6 121.1(2)
C6 C1 H1 119.4
C1 C2 H2A 119.9
C1 C2 C3 120.27(19)
C3 C2 H2A 119.9
O1 C3 C2 116.15(18)
O1 C3 C4 124.26(19)
C4 C3 C2 119.57(19)
C3 C4 H4 120.3
C3 C4 C5 119.47(19)
C5 C4 H4 120.3
C4 C5 H5 119.1
C6 C5 C4 121.72(18)
C6 C5 H5 119.1
C1 C6 C7 121.46(18)
C5 C6 C1 117.85(18)
C5 C6 C7 120.69(17)
O2 C7 C6 111.66(16)
O2 C7 H7 108.6
O2 C7 C8 106.68(15)
C6 C7 H7 108.6
C6 C7 C8 112.53(15)
C8 C7 H7 108.6
C7 C8 C18 110.65(15)
C9 C8 C7 115.71(16)
C9 C8 C18 112.10(16)
C11 C8 C7 109.91(15)
C11 C8 C9 101.39(14)
C11 C8 C18 106.28(16)
C8 C9 H9A 111.2
C8 C9 H9B 111.2
H9A C9 H9B 109.1
C10 C9 C8 102.89(14)
C10 C9 H9A 111.2
C10 C9 H9B 111.2
O4 C10 C9 103.60(14)
O4 C10 H10 109.0
O4 C10 C12 109.31(14)
C9 C10 H10 109.0
C12 C10 C9 116.50(16)
C12 C10 H10 109.0
O3 C11 O4 120.98(17)
O3 C11 C8 128.36(17)
O4 C11 C8 110.61(15)
C13 C12 C10 121.60(17)
C17 C12 C10 120.09(18)
C17 C12 C13 118.27(18)
C12 C13 H13 119.7
C14 C13 C12 120.54(19)
C14 C13 H13 119.7
C13 C14 H14 119.6
C13 C14 C15 120.70(19)
C15 C14 H14 119.7
O5 C15 C14 116.01(19)
O5 C15 C16 124.39(19)
C16 C15 C14 119.60(18)
C15 C16 H16 120.4
C15 C16 C17 119.29(19)
C17 C16 H16 120.4
C12 C17 C16 121.6(2)
C12 C17 H17 119.2
C16 C17 H17 119.2
C8 C18 H18A 109.5
C8 C18 H18B 109.5
C8 C18 H18C 109.5
H18A C18 H18B 109.5
H18A C18 H18C 109.5
H18B C18 H18C 109.5
O1 C19 H19A 109.5
O1 C19 H19B 109.5
O1 C19 H19C 109.5
H19A C19 H19B 109.5
H19A C19 H19C 109.5
H19B C19 H19C 109.5
O5 C20 H20A 109.5
O5 C20 H20B 109.5
O5 C20 H20C 109.5
H20A C20 H20B 109.5
H20A C20 H20C 109.5
H20B C20 H20C 109.5

loop_
_geom_bond_atom_site_label_1
_geom_bond_atom_site_label_2
_geom_bond_distance
O1 C3 1.370(2)
O1 C19 1.435(3)
O2 H2 0.91(3)
O2 C7 1.440(2)
O3 C11 1.202(2)
O4 C10 1.476(2)
O4 C11 1.355(2)
O5 C15 1.374(2)
O5 C20 1.425(3)
C1 H1 0.9300
C1 C2 1.380(3)
C1 C6 1.392(3)
C2 H2A 0.9300
C2 C3 1.387(3)
C3 C4 1.386(3)
C4 H4 0.9300
C4 C5 1.388(3)
C5 H5 0.9300
C5 C6 1.387(3)
C6 C7 1.517(3)
C7 H7 0.9800
C7 C8 1.534(3)
C8 C9 1.534(2)
C8 C11 1.520(2)
C8 C18 1.537(3)
C9 H9A 0.9700
C9 H9B 0.9700
C9 C10 1.522(3)
C10 H10 0.9800
C10 C12 1.504(3)
C12 C13 1.393(3)
C12 C17 1.378(3)
C13 H13 0.9300
C13 C14 1.374(3)
C14 H14 0.9300
C14 C15 1.385(3)
C15 C16 1.378(3)
C16 H16 0.9300
C16 C17 1.393(3)
C17 H17 0.9300
C18 H18A 0.9600
C18 H18B 0.9600
C18 H18C 0.9600
C19 H19A 0.9600
C19 H19B 0.9600
C19 H19C 0.9600
C20 H20A 0.9600
C20 H20B 0.9600
C20 H20C 0.9600

loop_
_geom_torsion_atom_site_label_1
_geom_torsion_atom_site_label_2
_geom_torsion_atom_site_label_3
_geom_torsion_atom_site_label_4
_geom_torsion
O1 C3 C4 C5 -178.7(2)
O2 C7 C8 C9 55.81(19)
O2 C7 C8 C11 -58.24(19)
O2 C7 C8 C18 -175.31(15)
O4 C10 C12 C13 53.2(2)
O4 C10 C12 C17 -129.32(18)
O5 C15 C16 C17 179.51(18)
C1 C2 C3 O1 179.8(2)
C1 C2 C3 C4 1.3(4)
C1 C6 C7 O2 135.3(2)
C1 C6 C7 C8 -104.7(2)
C2 C1 C6 C5 -0.6(3)
C2 C1 C6 C7 178.4(2)
C2 C3 C4 C5 -0.3(3)
C3 C4 C5 C6 -1.2(3)
C4 C5 C6 C1 1.6(3)
C4 C5 C6 C7 -177.36(19)
C5 C6 C7 O2 -45.7(2)
C5 C6 C7 C8 74.2(2)
C6 C1 C2 C3 -0.8(4)
C6 C7 C8 C9 -67.0(2)
C6 C7 C8 C11 178.98(16)
C6 C7 C8 C18 61.9(2)
C7 C8 C9 C10 -150.15(16)
C7 C8 C11 O3 -40.7(3)
C7 C8 C11 O4 141.89(16)
C8 C9 C10 O4 33.31(18)
C8 C9 C10 C12 153.36(16)
C9 C8 C11 O3 -163.6(2)
C9 C8 C11 O4 19.0(2)
C9 C10 C12 C13 -63.7(2)
C9 C10 C12 C17 113.7(2)
C10 O4 C11 O3 -175.52(18)
C10 O4 C11 C8 2.1(2)
C10 C12 C13 C14 178.39(18)
C10 C12 C17 C16 -178.46(18)
C11 O4 C10 C9 -22.62(19)
C11 O4 C10 C12 -147.46(16)
C11 C8 C9 C10 -31.29(19)
C12 C13 C14 C15 -0.6(3)
C13 C12 C17 C16 -0.9(3)
C13 C14 C15 O5 -179.54(18)
C13 C14 C15 C16 0.2(3)
C14 C15 C16 C17 -0.3(3)
C15 C16 C17 C12 0.6(3)
C17 C12 C13 C14 0.9(3)
C18 C8 C9 C10 81.68(18)
C18 C8 C11 O3 79.1(2)
C18 C8 C11 O4 -98.34(18)
C19 O1 C3 C2 177.0(2)
C19 O1 C3 C4 -4.6(3)
C20 O5 C15 C14 178.22(19)
C20 O5 C15 C16 -1.6(3)
